data_7129226
loop_
_publ_author_name
'Wang, Guan-Wu'
'Liu, Zhan'
'Yin, Zheng-Chun'
'Lu, Wen-Qiang'
'Zhou, Dian-Bing'

_publ_section_title
;
 Unexpected Diels-Alder reaction of [60]fullerene with electron-deficient
 ferrocenes as cyclopentadiene surrogates
;
_journal_name_full 'Chemical Communications'
_journal_paper_doi 10.1039/D1CC05749A
_journal_year 2021
_chemical_absolute_configuration unk
_chemical_formula_moiety 'C17 H15 N O3'
_chemical_formula_sum 'C17 H15 N O3'
_chemical_formula_weight 281.30
_space_group_crystal_system orthorhombic
_space_group_IT_number 19
_space_group_name_Hall 'P 2ac 2ab'
_space_group_name_H-M_alt 'P 21 21 21'
_atom_sites_solution_hydrogens geom
_atom_sites_solution_primary direct
_atom_sites_solution_secondary difmap
_audit_creation_date 2021-03-05
_audit_creation_method
;
Olex2 1.3
(compiled Nov 21 2019 18:26:39 for OlexSys, GUI svn.r6003)
;
_audit_update_record
;
2021-07-14 deposited with the CCDC.	2021-11-11 downloaded from the CCDC.
;
_cell_angle_alpha 90.00
_cell_angle_beta 90.00
_cell_angle_gamma 90.00
_cell_formula_units_Z 4
_cell_length_a 8.91306(11)
_cell_length_b 10.84345(15)
_cell_length_c 14.26741(17)
_cell_measurement_reflns_used 3915
_cell_measurement_temperature 293(2)
_cell_measurement_theta_max 69.9970
_cell_measurement_theta_min 4.0850
_cell_volume 1378.92(3)
_computing_cell_refinement 'CrysAlisPro 1.171.40.53 (Rigaku OD, 2019)'
_computing_data_collection 'CrysAlisPro 1.171.40.53 (Rigaku OD, 2019)'
_computing_data_reduction 'CrysAlisPro 1.171.40.53 (Rigaku OD, 2019)'
_computing_molecular_graphics 'Olex2 1.3 (Dolomanov et al., 2009)'
_computing_publication_material 'Olex2 1.3 (Dolomanov et al., 2009)'
_computing_structure_refinement 'SHELXL 97-2 (Sheldrick, 2015)'
_computing_structure_solution 'SHELXS-97 (Sheldrick, 1990)'
_diffrn_ambient_temperature 293(2)
_diffrn_detector 'CCD plate'
_diffrn_detector_area_resol_mean 5.2169
_diffrn_detector_type AtlasS2
_diffrn_measured_fraction_theta_full 0.973
_diffrn_measured_fraction_theta_max 0.973
_diffrn_measurement_details
;
List of Runs (angles in degrees, time in seconds):

  # Type    Start    End  Width  t~exp~   \w     \q     \k     \f   Frames
#--------------------------------------------------------------------------
  1  \w   -110.00 -13.00   1.00    2.00    --  -40.80 -57.00  90.00   97
  2  \w    -65.00  15.00   1.00    2.00    --  -40.80  38.00 -30.00   80
  3  \w     25.00 139.00   1.00    4.00    --   99.68 -15.00-180.00  114
  4  \w     35.00 109.00   1.00    4.00    --   99.68 -94.00 -90.00   74
  5  \w     17.00  91.00   1.00    4.00    --   99.68 -94.00   0.00   74
  6  \w    127.00 153.00   1.00    4.00    --   99.68 125.00  60.00   26
  7  \w     44.00  93.00   1.00    4.00    --   99.68 -30.00 -60.00   49
;
_diffrn_measurement_device 'four-circle diffractometer'
_diffrn_measurement_device_type 'SuperNova, Dual, Cu at home/near, AtlasS2'
_diffrn_measurement_method '\w scans'
_diffrn_orient_matrix_type 'CrysAlisPro convention (1999,Acta A55,543-557)'
_diffrn_orient_matrix_UB_11 0.0157928000
_diffrn_orient_matrix_UB_12 -0.0932930000
_diffrn_orient_matrix_UB_13 -0.0808404000
_diffrn_orient_matrix_UB_21 0.0321077000
_diffrn_orient_matrix_UB_22 -0.1033638000
_diffrn_orient_matrix_UB_23 0.0713101000
_diffrn_orient_matrix_UB_31 -0.1690971000
_diffrn_orient_matrix_UB_32 -0.0283391000
_diffrn_orient_matrix_UB_33 0.0059720000
_diffrn_radiation_monochromator mirror
_diffrn_radiation_probe x-ray
_diffrn_radiation_type 'Cu K\a'
_diffrn_radiation_wavelength 1.54184
_diffrn_reflns_av_R_equivalents 0.0189
_diffrn_reflns_av_unetI/netI 0.0203
_diffrn_reflns_limit_h_max 7
_diffrn_reflns_limit_h_min -10
_diffrn_reflns_limit_k_max 12
_diffrn_reflns_limit_k_min -12
_diffrn_reflns_limit_l_max 4
_diffrn_reflns_limit_l_min -17
_diffrn_reflns_number 4471
_diffrn_reflns_theta_full 70.11
_diffrn_reflns_theta_max 70.11
_diffrn_reflns_theta_min 5.12
_diffrn_source 'micro-focus sealed X-ray tube'
_diffrn_source_type 'SuperNova (Cu) X-ray Source'
_exptl_absorpt_coefficient_mu 0.761
_exptl_absorpt_correction_T_max 1.00000
_exptl_absorpt_correction_T_min 0.58827
_exptl_absorpt_correction_type multi-scan
_exptl_absorpt_process_details
;
CrysAlisPro 1.171.40.53 (Rigaku Oxford Diffraction, 2019)
Empirical absorption correction using spherical harmonics,
 implemented in SCALE3 ABSPACK scaling algorithm.
;
_exptl_crystal_colour white
_exptl_crystal_density_diffrn 1.355
_exptl_crystal_density_method 'not measured'
_exptl_crystal_description block
_exptl_crystal_F_000 592
_exptl_crystal_size_max 0.24
_exptl_crystal_size_mid 0.22
_exptl_crystal_size_min 0.20
_refine_diff_density_max 0.209
_refine_diff_density_min -0.185
_refine_diff_density_rms 0.050
_refine_ls_abs_structure_details 'Flack H D (1983), Acta Cryst. A39, 876-881'
_refine_ls_abs_structure_Flack 0.0(2)
_refine_ls_extinction_coef 0.092(3)
_refine_ls_extinction_expression Fc^*^=kFc[1+0.001xFc^2^\l^3^/sin(2\q)]^-1/4^
_refine_ls_extinction_method SHELXL
_refine_ls_goodness_of_fit_ref 1.057
_refine_ls_hydrogen_treatment mixed
_refine_ls_matrix_type full
_refine_ls_number_parameters 192
_refine_ls_number_reflns 2529
_refine_ls_number_restraints 0
_refine_ls_restrained_S_all 1.057
_refine_ls_R_factor_all 0.0341
_refine_ls_R_factor_gt 0.0338
_refine_ls_shift/su_max 0.000
_refine_ls_shift/su_mean 0.000
_refine_ls_structure_factor_coef Fsqd
_refine_ls_weighting_details 'calc w=1/[\s^2^(Fo^2^)+(0.0588P)^2^+0.1078P] where P=(Fo^2^+2Fc^2^)/3'
_refine_ls_weighting_scheme calc
_refine_ls_wR_factor_gt 0.0874
_refine_ls_wR_factor_ref 0.0878
_reflns_number_gt 2482
_reflns_number_total 2529
_reflns_threshold_expression >2sigma(I)
_cod_data_source_file d1cc05749a2.cif
_cod_data_source_block lz20210305-1
_cod_database_code 7129226
_chemical_oxdiff_formula C17H15N1O3
_reflns_odcompleteness_completeness 99.93
_reflns_odcompleteness_iscentric 1
_reflns_odcompleteness_theta 64.99
_olex2_refinement_description
;
1. Fixed Uiso
 At 1.2 times of:
  All C(H) groups, All C(H,H) groups
 At 1.5 times of:
  All C(H,H,H) groups
2.a Ternary CH refined with riding coordinates:
 C4(H4), C6(H6), C3(H3)
2.b Secondary CH2 refined with riding coordinates:
 C10(H10A,H10B)
2.c Aromatic/amide H refined with riding coordinates:
 C7(H7), C8(H8), C13(H13), C17(H17), C14(H14), C16(H16), C15(H15)
2.d Idealised Me refined as rotating group:
 C1(H1A,H1B,H1C)
;
_olex2_submission_special_instructions 'No special instructions were received'
_oxdiff_exptl_absorpt_empirical_details
;
Empirical correction (ABSPACK) includes:
- Absorption correction using spherical harmonics
- Frame scaling
;
_oxdiff_exptl_absorpt_empirical_full_max 1.442
_oxdiff_exptl_absorpt_empirical_full_min 0.512

loop_
_space_group_symop_id
_space_group_symop_operation_xyz
1 'x, y, z'
2 '-x+1/2, -y, z+1/2'
3 '-x, y+1/2, -z+1/2'
4 'x+1/2, -y+1/2, -z'

loop_
_atom_site_label
_atom_site_type_symbol
_atom_site_fract_x
_atom_site_fract_y
_atom_site_fract_z
_atom_site_U_iso_or_equiv
_atom_site_adp_type
_atom_site_occupancy
_atom_site_symmetry_multiplicity
_atom_site_calc_flag
_atom_site_refinement_flags
_atom_site_disorder_assembly
_atom_site_disorder_group
O3 O 0.60741(13) 0.11467(10) 0.50979(7) 0.0506(3) Uani 1 1 d . . .
O1 O 0.50983(15) 0.68679(10) 0.43320(10) 0.0593(3) Uani 1 1 d . . .
O2 O 0.71078(18) 0.37899(12) 0.60841(8) 0.0630(4) Uani 1 1 d . . .
N1 N 0.62402(15) 0.55103(12) 0.53265(8) 0.0443(3) Uani 1 1 d . . .
C7 C 0.70295(16) 0.45369(14) 0.32080(9) 0.0387(3) Uani 1 1 d . . .
H7 H 0.7577 0.5170 0.2931 0.046 Uiso 1 1 calc R . .
C8 C 0.75881(15) 0.36204(13) 0.37216(9) 0.0350(3) Uani 1 1 d . . .
H8 H 0.8594 0.3497 0.3866 0.042 Uiso 1 1 calc R . .
C12 C 0.73398(15) 0.06094(13) 0.37114(10) 0.0353(3) Uani 1 1 d . . .
C9 C 0.62842(14) 0.28116(12) 0.40286(9) 0.0321(3) Uani 1 1 d . . .
C11 C 0.65541(14) 0.14982(12) 0.43461(9) 0.0345(3) Uani 1 1 d . . .
C10 C 0.52292(16) 0.29581(14) 0.31680(10) 0.0400(3) Uani 1 1 d . . .
H10A H 0.5627 0.2577 0.2605 0.048 Uiso 1 1 calc R . .
H10B H 0.4218 0.2668 0.3288 0.048 Uiso 1 1 calc R . .
C13 C 0.81257(17) 0.09601(15) 0.29065(10) 0.0428(3) Uani 1 1 d . . .
H13 H 0.8215 0.1791 0.2757 0.051 Uiso 1 1 calc R . .
C4 C 0.53850(14) 0.36058(13) 0.47580(9) 0.0352(3) Uani 1 1 d . . .
H4 H 0.4590 0.3120 0.5057 0.042 Uiso 1 1 calc R . .
C6 C 0.53470(17) 0.43664(14) 0.31549(10) 0.0404(3) Uani 1 1 d . . .
H6 H 0.4840 0.4784 0.2634 0.048 Uiso 1 1 calc R . .
C3 C 0.47252(15) 0.46525(13) 0.41575(10) 0.0384(3) Uani 1 1 d . . .
H3 H 0.3626 0.4638 0.4167 0.046 Uiso 1 1 calc R . .
C17 C 0.72394(18) -0.06446(15) 0.39251(11) 0.0438(3) Uani 1 1 d . . .
H17 H 0.6735 -0.0896 0.4463 0.053 Uiso 1 1 calc R . .
C5 C 0.63438(17) 0.42481(14) 0.54776(9) 0.0412(3) Uani 1 1 d . . .
C2 C 0.53239(17) 0.58189(14) 0.45851(10) 0.0423(3) Uani 1 1 d . . .
C14 C 0.87711(19) 0.00806(17) 0.23312(12) 0.0506(4) Uani 1 1 d . . .
H14 H 0.9296 0.0323 0.1799 0.061 Uiso 1 1 calc R . .
C16 C 0.7883(2) -0.15124(16) 0.33447(13) 0.0539(4) Uani 1 1 d . . .
H16 H 0.7807 -0.2345 0.3493 0.065 Uiso 1 1 calc R . .
C15 C 0.8639(2) -0.11563(16) 0.25453(12) 0.0551(4) Uani 1 1 d . . .
H15 H 0.9058 -0.1747 0.2152 0.066 Uiso 1 1 calc R . .
C1 C 0.7092(3) 0.64047(19) 0.58556(14) 0.0690(5) Uani 1 1 d . . .
H1A H 0.7072 0.6188 0.6508 0.104 Uiso 1 1 calc R . .
H1B H 0.6658 0.7208 0.5773 0.104 Uiso 1 1 calc R . .
H1C H 0.8110 0.6412 0.5637 0.104 Uiso 1 1 calc R . .

loop_
_atom_site_aniso_label
_atom_site_aniso_U_11
_atom_site_aniso_U_22
_atom_site_aniso_U_33
_atom_site_aniso_U_23
_atom_site_aniso_U_13
_atom_site_aniso_U_12
O3 0.0698(7) 0.0420(6) 0.0399(5) 0.0103(5) 0.0144(5) 0.0080(5)
O1 0.0776(8) 0.0365(6) 0.0639(7) 0.0088(5) 0.0024(6) 0.0086(6)
O2 0.0908(9) 0.0551(7) 0.0431(6) 0.0006(5) -0.0220(6) 0.0113(7)
N1 0.0565(7) 0.0392(6) 0.0373(6) -0.0012(5) 0.0005(6) -0.0020(6)
C7 0.0462(7) 0.0377(7) 0.0322(7) 0.0035(5) 0.0048(6) -0.0029(6)
C8 0.0333(6) 0.0396(7) 0.0320(6) -0.0001(5) 0.0040(5) -0.0015(5)
C12 0.0347(6) 0.0357(7) 0.0354(6) -0.0021(5) -0.0053(5) 0.0001(5)
C9 0.0341(6) 0.0329(6) 0.0292(6) 0.0019(5) 0.0007(5) 0.0000(5)
C11 0.0364(6) 0.0340(7) 0.0331(6) 0.0028(5) -0.0010(5) -0.0017(5)
C10 0.0411(6) 0.0413(8) 0.0376(7) 0.0018(6) -0.0065(6) -0.0007(6)
C13 0.0439(7) 0.0423(8) 0.0420(8) -0.0017(6) 0.0031(6) -0.0010(6)
C4 0.0366(6) 0.0347(7) 0.0344(6) 0.0042(5) 0.0062(5) 0.0010(5)
C6 0.0468(7) 0.0410(8) 0.0334(7) 0.0058(6) -0.0053(6) 0.0026(6)
C3 0.0335(6) 0.0380(8) 0.0436(7) 0.0063(6) 0.0015(6) 0.0045(5)
C17 0.0516(8) 0.0377(7) 0.0421(7) 0.0006(6) -0.0023(6) -0.0011(6)
C5 0.0524(8) 0.0393(7) 0.0318(6) 0.0015(6) 0.0033(6) 0.0036(6)
C2 0.0457(7) 0.0384(8) 0.0428(7) 0.0037(6) 0.0076(6) 0.0057(6)
C14 0.0465(8) 0.0584(9) 0.0470(8) -0.0096(7) 0.0068(7) -0.0003(7)
C16 0.0598(9) 0.0369(8) 0.0652(10) -0.0087(7) -0.0055(8) 0.0042(7)
C15 0.0509(8) 0.0539(10) 0.0605(10) -0.0189(8) 0.0006(7) 0.0070(8)
C1 0.0986(14) 0.0528(11) 0.0556(10) -0.0054(8) -0.0130(10) -0.0192(11)

loop_
_atom_type_symbol
_atom_type_description
_atom_type_scat_dispersion_real
_atom_type_scat_dispersion_imag
_atom_type_scat_source
C C 0.0181 0.0091 'International Tables Vol C Tables 4.2.6.8 and 6.1.1.4'
H H 0.0000 0.0000 'International Tables Vol C Tables 4.2.6.8 and 6.1.1.4'
N N 0.0311 0.0180 'International Tables Vol C Tables 4.2.6.8 and 6.1.1.4'
O O 0.0492 0.0322 'International Tables Vol C Tables 4.2.6.8 and 6.1.1.4'

loop_
_geom_angle_atom_site_label_1
_geom_angle_atom_site_label_2
_geom_angle_atom_site_label_3
_geom_angle
_geom_angle_site_symmetry_1
_geom_angle_site_symmetry_3
_geom_angle_publ_flag
C5 N1 C1 123.07(14) . . ?
C2 N1 C5 113.46(12) . . ?
C2 N1 C1 123.34(14) . . ?
C8 C7 H7 126.1 . . ?
C8 C7 C6 107.89(13) . . ?
C6 C7 H7 126.1 . . ?
C7 C8 H8 126.2 . . ?
C7 C8 C9 107.65(12) . . ?
C9 C8 H8 126.2 . . ?
C13 C12 C11 123.81(12) . . ?
C17 C12 C11 117.71(13) . . ?
C17 C12 C13 118.45(13) . . ?
C8 C9 C10 100.13(10) . . ?
C8 C9 C4 105.34(10) . . ?
C11 C9 C8 120.49(11) . . ?
C11 C9 C10 115.38(11) . . ?
C11 C9 C4 113.49(10) . . ?
C10 C9 C4 99.13(10) . . ?
O3 C11 C12 119.77(12) . . ?
O3 C11 C9 120.20(12) . . ?
C12 C11 C9 119.95(11) . . ?
C9 C10 H10A 112.9 . . ?
C9 C10 H10B 112.9 . . ?
H10A C10 H10B 110.3 . . ?
C6 C10 C9 94.02(11) . . ?
C6 C10 H10A 112.9 . . ?
C6 C10 H10B 112.9 . . ?
C12 C13 H13 119.7 . . ?
C14 C13 C12 120.55(15) . . ?
C14 C13 H13 119.7 . . ?
C9 C4 H4 111.2 . . ?
C3 C4 C9 103.33(10) . . ?
C3 C4 H4 111.2 . . ?
C5 C4 C9 114.56(11) . . ?
C5 C4 H4 111.2 . . ?
C5 C4 C3 104.78(11) . . ?
C7 C6 C10 100.91(12) . . ?
C7 C6 H6 116.0 . . ?
C7 C6 C3 106.32(11) . . ?
C10 C6 H6 116.0 . . ?
C10 C6 C3 99.34(12) . . ?
C3 C6 H6 116.0 . . ?
C4 C3 C6 103.14(11) . . ?
C4 C3 H3 111.3 . . ?
C6 C3 H3 111.3 . . ?
C2 C3 C4 105.02(12) . . ?
C2 C3 C6 114.35(12) . . ?
C2 C3 H3 111.3 . . ?
C12 C17 H17 119.8 . . ?
C16 C17 C12 120.45(15) . . ?
C16 C17 H17 119.8 . . ?
O2 C5 N1 123.65(15) . . ?
O2 C5 C4 128.15(14) . . ?
N1 C5 C4 108.19(12) . . ?
O1 C2 N1 123.77(15) . . ?
O1 C2 C3 127.67(15) . . ?
N1 C2 C3 108.53(12) . . ?
C13 C14 H14 119.9 . . ?
C15 C14 C13 120.18(16) . . ?
C15 C14 H14 119.9 . . ?
C17 C16 H16 119.7 . . ?
C17 C16 C15 120.58(16) . . ?
C15 C16 H16 119.7 . . ?
C14 C15 H15 120.1 . . ?
C16 C15 C14 119.77(15) . . ?
C16 C15 H15 120.1 . . ?
N1 C1 H1A 109.5 . . ?
N1 C1 H1B 109.5 . . ?
N1 C1 H1C 109.5 . . ?
H1A C1 H1B 109.5 . . ?
H1A C1 H1C 109.5 . . ?
H1B C1 H1C 109.5 . . ?

loop_
_geom_bond_atom_site_label_1
_geom_bond_atom_site_label_2
_geom_bond_distance
_geom_bond_site_symmetry_2
_geom_bond_publ_flag
O3 C11 1.2160(17) . ?
O1 C2 1.2102(19) . ?
O2 C5 1.2080(19) . ?
N1 C5 1.3886(19) . ?
N1 C2 1.3776(19) . ?
N1 C1 1.444(2) . ?
C7 H7 0.9300 . ?
C7 C8 1.331(2) . ?
C7 C6 1.513(2) . ?
C8 H8 0.9300 . ?
C8 C9 1.5205(18) . ?
C12 C11 1.4964(19) . ?
C12 C13 1.398(2) . ?
C12 C17 1.396(2) . ?
C9 C11 1.5137(18) . ?
C9 C10 1.5547(17) . ?
C9 C4 1.5706(18) . ?
C10 H10A 0.9700 . ?
C10 H10B 0.9700 . ?
C10 C6 1.531(2) . ?
C13 H13 0.9300 . ?
C13 C14 1.384(2) . ?
C4 H4 0.9800 . ?
C4 C3 1.5388(18) . ?
C4 C5 1.507(2) . ?
C6 H6 0.9800 . ?
C6 C3 1.565(2) . ?
C3 H3 0.9800 . ?
C3 C2 1.502(2) . ?
C17 H17 0.9300 . ?
C17 C16 1.379(2) . ?
C14 H14 0.9300 . ?
C14 C15 1.381(3) . ?
C16 H16 0.9300 . ?
C16 C15 1.380(3) . ?
C15 H15 0.9300 . ?
C1 H1A 0.9600 . ?
C1 H1B 0.9600 . ?
C1 H1C 0.9600 . ?

loop_
_geom_torsion_atom_site_label_1
_geom_torsion_atom_site_label_2
_geom_torsion_atom_site_label_3
_geom_torsion_atom_site_label_4
_geom_torsion
_geom_torsion_site_symmetry_1
_geom_torsion_site_symmetry_2
_geom_torsion_site_symmetry_3
_geom_torsion_site_symmetry_4
_geom_torsion_publ_flag
C7 C8 C9 C11 160.20(12) . . . . ?
C7 C8 C9 C10 32.57(13) . . . . ?
C7 C8 C9 C4 -69.91(13) . . . . ?
C7 C6 C3 C4 -65.98(15) . . . . ?
C7 C6 C3 C2 47.46(16) . . . . ?
C8 C7 C6 C10 -32.98(15) . . . . ?
C8 C7 C6 C3 70.23(15) . . . . ?
C8 C9 C11 O3 127.03(14) . . . . ?
C8 C9 C11 C12 -56.34(16) . . . . ?
C8 C9 C10 C6 -49.04(12) . . . . ?
C8 C9 C4 C3 67.79(12) . . . . ?
C8 C9 C4 C5 -45.58(14) . . . . ?
C12 C13 C14 C15 0.3(2) . . . . ?
C12 C17 C16 C15 0.1(2) . . . . ?
C9 C10 C6 C7 49.21(12) . . . . ?
C9 C10 C6 C3 -59.55(11) . . . . ?
C9 C4 C3 C6 -1.34(14) . . . . ?
C9 C4 C3 C2 -121.41(11) . . . . ?
C9 C4 C5 O2 -65.6(2) . . . . ?
C9 C4 C5 N1 113.30(13) . . . . ?
C11 C12 C13 C14 -177.23(14) . . . . ?
C11 C12 C17 C16 177.14(14) . . . . ?
C11 C9 C10 C6 -179.98(11) . . . . ?
C11 C9 C4 C3 -158.34(11) . . . . ?
C11 C9 C4 C5 88.29(14) . . . . ?
C10 C9 C11 O3 -112.61(14) . . . . ?
C10 C9 C11 C12 64.01(16) . . . . ?
C10 C9 C4 C3 -35.44(13) . . . . ?
C10 C9 C4 C5 -148.80(11) . . . . ?
C10 C6 C3 C4 38.38(13) . . . . ?
C10 C6 C3 C2 151.82(12) . . . . ?
C13 C12 C11 O3 -169.82(14) . . . . ?
C13 C12 C11 C9 13.53(19) . . . . ?
C13 C12 C17 C16 -1.0(2) . . . . ?
C13 C14 C15 C16 -1.2(3) . . . . ?
C4 C9 C11 O3 0.82(17) . . . . ?
C4 C9 C11 C12 177.45(11) . . . . ?
C4 C9 C10 C6 58.47(12) . . . . ?
C4 C3 C2 O1 179.51(15) . . . . ?
C4 C3 C2 N1 1.10(14) . . . . ?
C6 C7 C8 C9 -0.15(15) . . . . ?
C6 C3 C2 O1 67.19(19) . . . . ?
C6 C3 C2 N1 -111.22(13) . . . . ?
C3 C4 C5 O2 -178.12(16) . . . . ?
C3 C4 C5 N1 0.79(15) . . . . ?
C17 C12 C11 O3 12.15(19) . . . . ?
C17 C12 C11 C9 -164.49(12) . . . . ?
C17 C12 C13 C14 0.8(2) . . . . ?
C17 C16 C15 C14 0.9(3) . . . . ?
C5 N1 C2 O1 -179.13(15) . . . . ?
C5 N1 C2 C3 -0.65(16) . . . . ?
C5 C4 C3 C6 118.94(12) . . . . ?
C5 C4 C3 C2 -1.13(14) . . . . ?
C2 N1 C5 O2 178.87(15) . . . . ?
C2 N1 C5 C4 -0.11(16) . . . . ?
C1 N1 C5 O2 2.8(3) . . . . ?
C1 N1 C5 C4 -176.14(15) . . . . ?
C1 N1 C2 O1 -3.1(2) . . . . ?
C1 N1 C2 C3 175.36(16) . . . . ?
